data_7129157
loop_
_publ_author_name
'Hinz, Alexander'
'M\"uller, Maximilian P.'

_publ_section_title
;
 Attempted Reduction of a Carbazolyl-Diiodoalane
;
_journal_name_full 'Chemical Communications'
_journal_paper_doi 10.1039/D1CC05557G
_journal_year 2021
_chemical_formula_moiety 'C142 H186 Al2 I4 Mg2 N6, 4 (C7 H8)'
_chemical_formula_sum 'C170 H218 Al2 I4 Mg2 N6'
_chemical_formula_weight 2955.67
_space_group_crystal_system monoclinic
_space_group_IT_number 14
_space_group_name_Hall '-P 2ybc'
_space_group_name_H-M_alt 'P 1 21/c 1'
_atom_sites_solution_hydrogens geom
_audit_creation_method SHELXL-2018/3
_audit_update_record
;
2021-09-07 deposited with the CCDC.	2021-10-26 downloaded from the CCDC.
;
_cell_angle_alpha 90
_cell_angle_beta 97.157(9)
_cell_angle_gamma 90
_cell_formula_units_Z 4
_cell_length_a 30.510(3)
_cell_length_b 16.0909(13)
_cell_length_c 32.981(4)
_cell_measurement_reflns_used 44309
_cell_measurement_temperature 110(2)
_cell_measurement_theta_max 61.45
_cell_measurement_theta_min 2.53
_cell_volume 16065(3)
_computing_cell_refinement
;
X-Area Recipe 1.34.0.0 (STOE, 2019)
;
_computing_data_collection
;
X-Area Pilatus3_SV 1.31.161.0 (STOE, 2020)
;
_computing_data_reduction
;
X-Area Integrate 1.78.0.0 (STOE, 2020)
X-Area LANA 1.78.0.0 (STOE, 2020)
;
_computing_publication_material
;
STOE & Cie GmbH, X-Area, software package for collecting single-crystal or
multi-domain crystal data on STOE area-detector diffractometers, for image 
processing, for the correction and scaling of reflection intensities and 
for outlier rejection, version 1.89, Darmstadt 2020
;
_diffrn_ambient_temperature 110(2)
_diffrn_detector EIGER4M
_diffrn_detector_area_resol_mean 13.33
_diffrn_measured_fraction_theta_full 0.982
_diffrn_measured_fraction_theta_max 0.978
_diffrn_measurement_details ' 1311 frames, detector distance = 80 mm'
_diffrn_measurement_device 'Eulerian 4-circle diffractometer'
_diffrn_measurement_device_type 'STOE STADIVARI'
_diffrn_measurement_method 'rotation method, \w scans'
_diffrn_radiation_collimation '1.2 0.6 mm diameter'
_diffrn_radiation_monochromator 'Graded multilayer mirror'
_diffrn_radiation_polarisn_norm 0
_diffrn_radiation_probe x-ray
_diffrn_radiation_type GaK\a
_diffrn_radiation_wavelength 1.34143
_diffrn_reflns_av_R_equivalents 0.0761
_diffrn_reflns_av_unetI/netI 0.1028
_diffrn_reflns_Laue_measured_fraction_full 0.982
_diffrn_reflns_Laue_measured_fraction_max 0.978
_diffrn_reflns_limit_h_max 38
_diffrn_reflns_limit_h_min -36
_diffrn_reflns_limit_k_max 20
_diffrn_reflns_limit_k_min -7
_diffrn_reflns_limit_l_max 41
_diffrn_reflns_limit_l_min -41
_diffrn_reflns_number 95988
_diffrn_reflns_point_group_measured_fraction_full 0.982
_diffrn_reflns_point_group_measured_fraction_max 0.978
_diffrn_reflns_theta_full 53.597
_diffrn_reflns_theta_max 57.500
_diffrn_reflns_theta_min 2.528
_diffrn_source 'Metaljet D2'
_diffrn_source_current 3.570
_diffrn_source_power 0.250
_diffrn_source_voltage 70
_exptl_absorpt_coefficient_mu 4.444
_exptl_absorpt_correction_T_max 1.0000
_exptl_absorpt_correction_T_min 0.2460
_exptl_absorpt_correction_type multi-scan
_exptl_absorpt_process_details
;
STOE LANA, absorption correction by scaling of reflection intensities.
J. Koziskova, F. Hahn, J. Richter, J. Kozisek, "Comparison of different
absorption corrections on the model structure of tetrakis(\m~2~-acetato)-
diaqua-di-copper(II)", Acta Chimica Slovaca, vol. 9, no. 2, 2016, pp. 136 - 140.
;
_exptl_crystal_colour yellow
_exptl_crystal_density_diffrn 1.222
_exptl_crystal_description block
_exptl_crystal_F_000 6168
_exptl_crystal_size_max 0.140
_exptl_crystal_size_mid 0.100
_exptl_crystal_size_min 0.100
_refine_diff_density_max 3.122
_refine_diff_density_min -1.359
_refine_diff_density_rms 0.112
_refine_ls_extinction_method none
_refine_ls_goodness_of_fit_ref 0.924
_refine_ls_hydrogen_treatment constr
_refine_ls_matrix_type full
_refine_ls_number_parameters 1586
_refine_ls_number_reflns 32730
_refine_ls_number_restraints 630
_refine_ls_restrained_S_all 0.917
_refine_ls_R_factor_all 0.1146
_refine_ls_R_factor_gt 0.0672
_refine_ls_shift/su_max 0.001
_refine_ls_shift/su_mean 0.000
_refine_ls_structure_factor_coef Fsqd
_refine_ls_weighting_details 'w=1/[\s^2^(Fo^2^)+(0.1086P)^2^] where P=(Fo^2^+2Fc^2^)/3'
_refine_ls_weighting_scheme calc
_refine_ls_wR_factor_gt 0.1730
_refine_ls_wR_factor_ref 0.1897
_reflns_Friedel_coverage 0.000
_reflns_number_gt 17863
_reflns_number_total 32730
_reflns_threshold_expression 'I > 2\s(I)'
_cod_data_source_file d1cc05557g2.cif
_cod_data_source_block (RAlI2)2(BDIMg)2
_cod_original_sg_symbol_H-M 'P 21/c'
_cod_database_code 7129157
_shelx_shelxl_version_number 2018/3
_shelx_space_group_comment
;
The symmetry employed for this shelxl refinement is uniquely defined
by the following loop, which should always be used as a source of
symmetry information in preference to the above space-group names.
They are only intended as comments.
;
_shelx_estimated_absorpt_t_min 0.575
_shelx_estimated_absorpt_t_max 0.665

loop_
_space_group_symop_operation_xyz
'x, y, z'
'-x, y+1/2, -z+1/2'
'-x, -y, -z'
'x, -y-1/2, z-1/2'

loop_
_atom_site_label
_atom_site_type_symbol
_atom_site_fract_x
_atom_site_fract_y
_atom_site_fract_z
_atom_site_U_iso_or_equiv
_atom_site_adp_type
_atom_site_occupancy
_atom_site_site_symmetry_order
_atom_site_calc_flag
_atom_site_refinement_flags_posn
_atom_site_refinement_flags_adp
_atom_site_refinement_flags_occupancy
_atom_site_disorder_assembly
_atom_site_disorder_group
I1 I 0.16116(2) 0.49670(2) 0.46121(2) 0.04593(12) Uani 1 1 d . . . . .
I2 I 0.20573(2) 0.72288(3) 0.43330(2) 0.04573(12) Uani 1 1 d . . . . .
I3 I 0.29991(2) 0.95050(3) 0.32829(2) 0.05458(13) Uani 1 1 d . . . . .
I4 I 0.42845(2) 0.97600(3) 0.37174(2) 0.05919(14) Uani 1 1 d . . . . .
Al1 Al 0.13467(5) 0.63144(10) 0.42764(5) 0.0314(4) Uani 1 1 d . . . . .
Al2 Al 0.37846(6) 0.95629(10) 0.30622(6) 0.0389(4) Uani 1 1 d . . . . .
Mg1 Mg 0.21694(7) 0.70349(12) 0.34698(6) 0.0424(5) Uani 1 1 d . . . . .
Mg2 Mg 0.29477(7) 0.76814(13) 0.31892(7) 0.0455(5) Uani 1 1 d . . . . .
N1 N 0.08810(14) 0.6805(3) 0.45097(13) 0.0287(10) Uani 1 1 d . . . . .
N2 N 0.19149(17) 0.5803(3) 0.34335(15) 0.0425(12) Uani 1 1 d . . . . .
N3 N 0.14989(16) 0.7437(3) 0.33442(14) 0.0362(11) Uani 1 1 d . . . . .
N4 N 0.31543(17) 0.7817(3) 0.25937(15) 0.0394(11) Uani 1 1 d . . . . .
N5 N 0.36255(16) 0.7454(3) 0.33980(15) 0.0398(12) Uani 1 1 d . . . . .
N6 N 0.38396(16) 1.0329(3) 0.26432(15) 0.0380(11) Uani 1 1 d . . . . .
C1 C 0.04749(17) 0.6939(3) 0.42654(16) 0.0287(12) Uani 1 1 d . . . . .
C2 C 0.02021(18) 0.6369(3) 0.40254(16) 0.0322(12) Uani 1 1 d . . . . .
C3 C -0.01705(18) 0.6717(3) 0.37900(17) 0.0320(12) Uani 1 1 d . . . . .
H3 H -0.035729 0.634988 0.362169 0.038 Uiso 1 1 calc R U . . .
C4 C -0.02877(18) 0.7560(3) 0.37841(16) 0.0324(12) Uani 1 1 d . . . . .
C5 C -0.00230(18) 0.8094(3) 0.40412(16) 0.0294(12) Uani 1 1 d . . . . .
H5 H -0.009305 0.866843 0.404979 0.035 Uiso 1 1 calc R U . . .
C6 C 0.03416(18) 0.7784(3) 0.42834(15) 0.0292(12) Uani 1 1 d . . . . .
C7 C 0.06731(18) 0.8189(3) 0.45715(16) 0.0303(12) Uani 1 1 d . . . . .
C8 C 0.07077(18) 0.9020(3) 0.47030(16) 0.0300(12) Uani 1 1 d . . . . .
H8 H 0.049539 0.941863 0.459374 0.036 Uiso 1 1 calc R U . . .
C9 C 0.10511(18) 0.9252(3) 0.49909(17) 0.0329(12) Uani 1 1 d . . . . .
C10 C 0.13393(18) 0.8604(3) 0.51574(17) 0.0316(12) Uani 1 1 d . . . . .
H10 H 0.157269 0.874883 0.536334 0.038 Uiso 1 1 calc R U . . .
C11 C 0.13017(18) 0.7779(3) 0.50396(17) 0.0318(12) Uani 1 1 d . . . . .
C12 C 0.09668(18) 0.7578(3) 0.47185(16) 0.0309(12) Uani 1 1 d . . . . .
C13 C 0.02598(18) 0.5453(3) 0.39868(17) 0.0323(12) Uani 1 1 d . . . . .
C14 C 0.03542(17) 0.4916(3) 0.43228(18) 0.0338(13) Uani 1 1 d . . . . .
H14 H 0.043143 0.514776 0.458701 0.041 Uiso 1 1 calc R U . . .
C15 C 0.03384(18) 0.4078(3) 0.42809(17) 0.0325(12) Uani 1 1 d . . . . .
C16 C 0.02452(19) 0.3738(3) 0.38927(19) 0.0384(14) Uani 1 1 d . . . . .
H16 H 0.023689 0.315050 0.386456 0.046 Uiso 1 1 calc R U . . .
C17 C 0.0164(2) 0.4221(4) 0.35473(18) 0.0390(14) Uani 1 1 d . . . . .
C18 C 0.01720(19) 0.5079(3) 0.36040(17) 0.0359(13) Uani 1 1 d . . . . .
H18 H 0.011466 0.542564 0.337038 0.043 Uiso 1 1 calc R U . . .
C19 C 0.04065(19) 0.3461(3) 0.46539(18) 0.0384(14) Uani 1 1 d . . . . .
C20 C 0.0503(2) 0.3927(4) 0.50546(19) 0.0453(15) Uani 1 1 d . . . . .
H20A H 0.078656 0.421738 0.506201 0.068 Uiso 1 1 calc R U . . .
H20B H 0.051850 0.353204 0.528233 0.068 Uiso 1 1 calc R U . . .
H20C H 0.026802 0.433121 0.507864 0.068 Uiso 1 1 calc R U . . .
C21 C 0.0798(2) 0.2878(4) 0.4601(2) 0.0586(19) Uani 1 1 d . . . . .
H21A H 0.073667 0.257798 0.434125 0.088 Uiso 1 1 calc R U . . .
H21B H 0.083642 0.247900 0.482680 0.088 Uiso 1 1 calc R U . . .
H21C H 0.106767 0.320750 0.460034 0.088 Uiso 1 1 calc R U . . .
C22 C -0.0014(2) 0.2944(4) 0.4668(2) 0.0595(19) Uani 1 1 d . . . . .
H22A H -0.025929 0.331175 0.471356 0.089 Uiso 1 1 calc R U . . .
H22B H 0.003454 0.253955 0.489156 0.089 Uiso 1 1 calc R U . . .
H22C H -0.008649 0.264900 0.440830 0.089 Uiso 1 1 calc R U . . .
C23 C 0.0049(3) 0.3816(4) 0.3134(2) 0.0530(18) Uani 1 1 d . . . . .
C24 C 0.0394(3) 0.3147(5) 0.3056(2) 0.066(2) Uani 1 1 d . . . . .
H24A H 0.030987 0.289272 0.278733 0.098 Uiso 1 1 calc R U . . .
H24B H 0.040425 0.271844 0.326800 0.098 Uiso 1 1 calc R U . . .
H24C H 0.068544 0.340572 0.306293 0.098 Uiso 1 1 calc R U . . .
C25 C -0.0399(3) 0.3376(5) 0.3133(2) 0.072(2) Uani 1 1 d . . . . .
H25A H -0.047066 0.307118 0.287584 0.109 Uiso 1 1 calc R U . . .
H25B H -0.062937 0.378951 0.315987 0.109 Uiso 1 1 calc R U . . .
H25C H -0.038255 0.298583 0.336261 0.109 Uiso 1 1 calc R U . . .
C26 C 0.0028(4) 0.4439(5) 0.2787(2) 0.096(3) Uani 1 1 d . . . . .
H26A H 0.003960 0.414454 0.252848 0.143 Uiso 1 1 calc R U . . .
H26B H 0.027818 0.482256 0.283538 0.143 Uiso 1 1 calc R U . . .
H26C H -0.024918 0.475324 0.277268 0.143 Uiso 1 1 calc R U . . .
C27 C -0.06739(19) 0.7903(3) 0.34970(18) 0.0363(13) Uani 1 1 d . . . . .
C28 C -0.0897(2) 0.7233(4) 0.3211(2) 0.0592(19) Uani 1 1 d . . . . .
H28A H -0.116579 0.746200 0.305702 0.089 Uiso 1 1 calc R U . . .
H28B H -0.097451 0.675669 0.337267 0.089 Uiso 1 1 calc R U . . .
H28C H -0.069399 0.705414 0.302017 0.089 Uiso 1 1 calc R U . . .
C29 C -0.1013(2) 0.8280(5) 0.3744(2) 0.070(2) Uani 1 1 d . . . . .
H29A H -0.126830 0.847336 0.355815 0.105 Uiso 1 1 calc R U . . .
H29B H -0.088024 0.875068 0.390333 0.105 Uiso 1 1 calc R U . . .
H29C H -0.110822 0.785970 0.392905 0.105 Uiso 1 1 calc R U . . .
C30 C -0.0502(3) 0.8572(5) 0.3221(3) 0.076(3) Uani 1 1 d . . . . .
H30A H -0.025993 0.834153 0.308654 0.114 Uiso 1 1 calc R U . . .
H30B H -0.039522 0.905234 0.338680 0.114 Uiso 1 1 calc R U . . .
H30C H -0.074244 0.874621 0.301276 0.114 Uiso 1 1 calc R U . . .
C31 C 0.1119(2) 1.0171(3) 0.51127(18) 0.0383(14) Uani 1 1 d . . . . .
C32 C 0.0682(2) 1.0544(4) 0.5208(2) 0.0458(15) Uani 1 1 d . . . . .
H32A H 0.045985 1.049276 0.496759 0.069 Uiso 1 1 calc R U . . .
H32B H 0.072530 1.113256 0.527862 0.069 Uiso 1 1 calc R U . . .
H32C H 0.058105 1.024664 0.543834 0.069 Uiso 1 1 calc R U . . .
C33 C 0.1463(2) 1.0283(4) 0.5490(2) 0.0522(18) Uani 1 1 d . . . . .
H33A H 0.174624 1.005300 0.543419 0.078 Uiso 1 1 calc R U . . .
H33B H 0.136337 0.999267 0.572335 0.078 Uiso 1 1 calc R U . . .
H33C H 0.149760 1.087655 0.555359 0.078 Uiso 1 1 calc R U . . .
C34 C 0.1281(2) 1.0638(4) 0.4752(2) 0.0524(17) Uani 1 1 d . . . . .
H34A H 0.107227 1.054921 0.450480 0.079 Uiso 1 1 calc R U . . .
H34B H 0.157270 1.042926 0.470752 0.079 Uiso 1 1 calc R U . . .
H34C H 0.130054 1.123375 0.481396 0.079 Uiso 1 1 calc R U . . .
C35 C 0.15707(18) 0.7138(3) 0.52861(16) 0.0310(12) Uani 1 1 d . . . . .
C36 C 0.20245(19) 0.7199(4) 0.53779(17) 0.0360(13) Uani 1 1 d . . . . .
H36 H 0.217817 0.764548 0.527103 0.043 Uiso 1 1 calc R U . . .
C37 C 0.22607(19) 0.6595(4) 0.56309(18) 0.0385(14) Uani 1 1 d . . . . .
C38 C 0.2018(2) 0.5978(4) 0.58018(18) 0.0406(14) Uani 1 1 d . . . . .
H38 H 0.217321 0.557244 0.597314 0.049 Uiso 1 1 calc R U . . .
C39 C 0.15585(19) 0.5931(3) 0.57319(16) 0.0347(13) Uani 1 1 d . . . . .
C40 C 0.13389(19) 0.6510(3) 0.54639(16) 0.0348(13) Uani 1 1 d . . . . .
H40 H 0.102695 0.647895 0.540096 0.042 Uiso 1 1 calc R U . . .
C41 C 0.2767(2) 0.6630(4) 0.5704(2) 0.0466(16) Uani 1 1 d . . . . .
C42 C 0.2938(2) 0.6443(5) 0.5303(2) 0.066(2) Uani 1 1 d . . . . .
H42A H 0.279294 0.594137 0.518239 0.098 Uiso 1 1 calc R U . . .
H42B H 0.325754 0.635328 0.535087 0.098 Uiso 1 1 calc R U . . .
H42C H 0.287271 0.691225 0.511598 0.098 Uiso 1 1 calc R U . . .
C43 C 0.2920(2) 0.7499(5) 0.5850(3) 0.065(2) Uani 1 1 d . . . . .
H43A H 0.281377 0.791038 0.564166 0.097 Uiso 1 1 calc R U . . .
H43B H 0.324349 0.751466 0.589760 0.097 Uiso 1 1 calc R U . . .
H43C H 0.280042 0.762869 0.610532 0.097 Uiso 1 1 calc R U . . .
C44 C 0.2957(2) 0.5991(5) 0.6020(2) 0.0588(19) Uani 1 1 d . . . . .
H44A H 0.288869 0.542969 0.591537 0.088 Uiso 1 1 calc R U . . .
H44B H 0.282673 0.607280 0.627396 0.088 Uiso 1 1 calc R U . . .
H44C H 0.327842 0.605999 0.607397 0.088 Uiso 1 1 calc R U . . .
C45 C 0.1310(2) 0.5252(4) 0.59411(19) 0.0458(16) Uani 1 1 d . . . . .
C46 C 0.0818(2) 0.5340(4) 0.5850(2) 0.0492(16) Uani 1 1 d . . . . .
H46A H 0.072421 0.585892 0.596859 0.074 Uiso 1 1 calc R U . . .
H46B H 0.067395 0.486892 0.596808 0.074 Uiso 1 1 calc R U . . .
H46C H 0.073320 0.534839 0.555329 0.074 Uiso 1 1 calc R U . . .
C47 C 0.1455(2) 0.4384(4) 0.5799(2) 0.0503(17) Uani 1 1 d . . . . .
H47A H 0.138404 0.433887 0.550187 0.075 Uiso 1 1 calc R U . . .
H47B H 0.129755 0.395007 0.593140 0.075 Uiso 1 1 calc R U . . .
H47C H 0.177356 0.431730 0.587466 0.075 Uiso 1 1 calc R U . . .
C48 C 0.1432(3) 0.5340(5) 0.6408(2) 0.0583(19) Uani 1 1 d . . . . .
H48A H 0.174949 0.524647 0.647880 0.087 Uiso 1 1 calc R U . . .
H48B H 0.126702 0.492998 0.654771 0.087 Uiso 1 1 calc R U . . .
H48C H 0.135663 0.590090 0.649250 0.087 Uiso 1 1 calc R U . . .
C49 C 0.15395(19) 0.5577(4) 0.35204(18) 0.0368(13) Uani 1 1 d . . . . .
C50 C 0.1380(2) 0.4684(4) 0.3492(2) 0.0515(17) Uani 1 1 d . . . . .
H50A H 0.123131 0.457627 0.321607 0.077 Uiso 1 1 calc R U . . .
H50B H 0.117353 0.458925 0.369169 0.077 Uiso 1 1 calc R U . . .
H50C H 0.163363 0.430863 0.354886 0.077 Uiso 1 1 calc R U . . .
C51 C 0.12118(19) 0.6195(3) 0.36456(17) 0.0348(13) Uani 1 1 d . . . . .
H51 H 0.091659 0.591893 0.359379 0.042 Uiso 1 1 calc R U . . .
C52 C 0.1164(2) 0.7017(4) 0.34164(17) 0.0385(14) Uani 1 1 d . . . . .
C53 C 0.0708(2) 0.7287(4) 0.3276(2) 0.0484(16) Uani 1 1 d . . . . .
H53A H 0.071099 0.770240 0.305927 0.073 Uiso 1 1 calc R U . . .
H53B H 0.057739 0.753171 0.350590 0.073 Uiso 1 1 calc R U . . .
H53C H 0.053130 0.680723 0.317086 0.073 Uiso 1 1 calc R U . . .
C54 C 0.2221(2) 0.5202(4) 0.3292(2) 0.0471(16) Uani 1 1 d . . . . .
C55 C 0.2599(2) 0.4978(4) 0.3555(2) 0.0514(17) Uani 1 1 d . . . . .
C56 C 0.2913(2) 0.4488(4) 0.3385(3) 0.060(2) Uani 1 1 d . . . . .
H56 H 0.317544 0.433710 0.355544 0.072 Uiso 1 1 calc R U . . .
C57 C 0.2863(2) 0.4217(4) 0.2990(3) 0.0538(18) Uani 1 1 d . . . . .
C58 C 0.2489(3) 0.4441(4) 0.2750(2) 0.060(2) Uani 1 1 d . . . . .
H58 H 0.245219 0.426082 0.247355 0.072 Uiso 1 1 calc R U . . .
C59 C 0.2145(2) 0.4935(4) 0.2890(2) 0.0550(18) Uani 1 1 d . . . . .
C60 C 0.2686(2) 0.5268(5) 0.3985(3) 0.068(2) Uani 1 1 d . . . . .
H60A H 0.274732 0.586636 0.398959 0.102 Uiso 1 1 calc R U . . .
H60B H 0.294198 0.497135 0.412540 0.102 Uiso 1 1 calc R U . . .
H60C H 0.242682 0.515885 0.412515 0.102 Uiso 1 1 calc R U . . .
C61 C 0.3222(3) 0.3741(4) 0.2821(3) 0.074(2) Uani 1 1 d . . . . .
H61A H 0.309221 0.338986 0.259444 0.111 Uiso 1 1 calc R U . . .
H61B H 0.337657 0.339078 0.303626 0.111 Uiso 1 1 calc R U . . .
H61C H 0.343157 0.413048 0.272219 0.111 Uiso 1 1 calc R U . . .
C62 C 0.1742(3) 0.5159(5) 0.2594(3) 0.069(2) Uani 1 1 d . . . . .
H62A H 0.183175 0.527699 0.232448 0.104 Uiso 1 1 calc R U . . .
H62B H 0.160001 0.565173 0.269372 0.104 Uiso 1 1 calc R U . . .
H62C H 0.153337 0.469330 0.257178 0.104 Uiso 1 1 calc R U . . .
C63 C 0.1449(2) 0.8227(4) 0.31345(18) 0.0395(14) Uani 1 1 d . . . . .
C64 C 0.1397(2) 0.8949(4) 0.3346(2) 0.0528(17) Uani 1 1 d . . . . .
C65 C 0.1405(3) 0.9704(5) 0.3133(2) 0.072(2) Uani 1 1 d . . . . .
H65 H 0.137779 1.020885 0.327697 0.086 Uiso 1 1 calc R U . . .
C66 C 0.1451(3) 0.9738(4) 0.2728(2) 0.075(3) Uani 1 1 d . . . . .
C67 C 0.1481(3) 0.9019(5) 0.2524(2) 0.064(2) Uani 1 1 d . . . . .
H67 H 0.150254 0.903959 0.223933 0.076 Uiso 1 1 calc R U . . .
C68 C 0.1483(2) 0.8246(4) 0.27150(18) 0.0446(15) Uani 1 1 d . . . . .
C69 C 0.1340(4) 0.8944(5) 0.3799(2) 0.080(3) Uani 1 1 d . . . . .
H69A H 0.105681 0.919904 0.383745 0.120 Uiso 1 1 calc R U . . .
H69B H 0.158114 0.925992 0.395217 0.120 Uiso 1 1 calc R U . . .
H69C H 0.134711 0.836980 0.389858 0.120 Uiso 1 1 calc R U . . .
C70 C 0.1443(5) 1.0573(5) 0.2503(3) 0.127(5) Uani 1 1 d . . . . .
H70A H 0.116691 1.062283 0.231841 0.191 Uiso 1 1 calc R U . . .
H70B H 0.169415 1.060266 0.234515 0.191 Uiso 1 1 calc R U . . .
H70C H 0.146314 1.102734 0.270265 0.191 Uiso 1 1 calc R U . . .
C71 C 0.1522(3) 0.7447(4) 0.2482(2) 0.0572(18) Uani 1 1 d . . . . .
H71A H 0.152657 0.757306 0.219174 0.086 Uiso 1 1 calc R U . . .
H71B H 0.126865 0.708892 0.251359 0.086 Uiso 1 1 calc R U . . .
H71C H 0.179563 0.716177 0.258906 0.086 Uiso 1 1 calc R U . . .
C72 C 0.3537(2) 0.8085(3) 0.25317(18) 0.0377(14) Uani 1 1 d . . . . .
C73 C 0.3672(2) 0.8148(4) 0.21082(19) 0.0422(14) Uani 1 1 d . . . . .
H73A H 0.345132 0.786890 0.191308 0.063 Uiso 1 1 calc R U . . .
H73B H 0.396002 0.788129 0.210362 0.063 Uiso 1 1 calc R U . . .
H73C H 0.369180 0.873438 0.203261 0.063 Uiso 1 1 calc R U . . .
C74 C 0.3875(2) 0.8340(4) 0.28677(19) 0.0408(14) Uani 1 1 d . . . . .
H74 H 0.416162 0.834172 0.274990 0.049 Uiso 1 1 calc R U . . .
C75 C 0.3946(2) 0.7787(4) 0.3237(2) 0.0426(15) Uani 1 1 d . . . . .
C76 C 0.4420(2) 0.7647(4) 0.3402(2) 0.0535(18) Uani 1 1 d . . . . .
H76A H 0.453706 0.717873 0.325905 0.080 Uiso 1 1 calc R U . . .
H76B H 0.444147 0.752132 0.369503 0.080 Uiso 1 1 calc R U . . .
H76C H 0.459140 0.814812 0.336161 0.080 Uiso 1 1 calc R U . . .
C77 C 0.2836(2) 0.7557(4) 0.22624(19) 0.0459(15) Uani 1 1 d . . . . .
C78 C 0.2796(2) 0.6710(4) 0.2177(2) 0.0544(18) Uani 1 1 d . . . . .
C79 C 0.2475(2) 0.6458(5) 0.1873(2) 0.0556(18) Uani 1 1 d . . . . .
H79 H 0.244421 0.588285 0.181144 0.067 Uiso 1 1 calc R U . . .
C80 C 0.2201(3) 0.7006(5) 0.1659(2) 0.064(2) Uani 1 1 d . . . . .
C81 C 0.2252(2) 0.7839(5) 0.1748(2) 0.061(2) Uani 1 1 d . . . . .
H81 H 0.206261 0.822288 0.159294 0.073 Uiso 1 1 calc R U . . .
C82 C 0.2561(2) 0.8145(4) 0.2049(2) 0.0485(16) Uani 1 1 d . . . . .
C83 C 0.3102(3) 0.6092(4) 0.2415(2) 0.064(2) Uani 1 1 d . . . . .
H83A H 0.308432 0.555751 0.227211 0.096 Uiso 1 1 calc R U . . .
H83B H 0.301341 0.601907 0.268879 0.096 Uiso 1 1 calc R U . . .
H83C H 0.340568 0.630088 0.243919 0.096 Uiso 1 1 calc R U . . .
C84 C 0.1850(3) 0.6707(6) 0.1322(3) 0.090(3) Uani 1 1 d . . . . .
H84A H 0.198890 0.657510 0.107770 0.135 Uiso 1 1 calc R U . . .
H84B H 0.162939 0.714521 0.125806 0.135 Uiso 1 1 calc R U . . .
H84C H 0.170683 0.620912 0.141469 0.135 Uiso 1 1 calc R U . . .
C85 C 0.2593(2) 0.9063(4) 0.2134(2) 0.0601(19) Uani 1 1 d . . . . .
H85A H 0.290116 0.924150 0.213973 0.090 Uiso 1 1 calc R U . . .
H85B H 0.249231 0.917969 0.239873 0.090 Uiso 1 1 calc R U . . .
H85C H 0.240808 0.936481 0.191859 0.090 Uiso 1 1 calc R U . . .
C86 C 0.3726(2) 0.6881(4) 0.3733(2) 0.0445(15) Uani 1 1 d . . . . .
C87 C 0.3631(2) 0.7137(4) 0.4127(2) 0.0505(17) Uani 1 1 d . . . . .
C88 C 0.3716(3) 0.6569(5) 0.4437(2) 0.0588(19) Uani 1 1 d . . . . .
H88 H 0.365854 0.672958 0.470274 0.071 Uiso 1 1 calc R U . . .
C89 C 0.3878(2) 0.5781(4) 0.4388(2) 0.0538(17) Uani 1 1 d . . . . .
C90 C 0.3946(2) 0.5554(4) 0.4005(2) 0.0468(16) Uani 1 1 d . . . . .
H90 H 0.404446 0.500479 0.396105 0.056 Uiso 1 1 calc R U . . .
C91 C 0.3878(2) 0.6092(4) 0.3673(2) 0.0424(15) Uani 1 1 d . . . . .
C92 C 0.3464(3) 0.7985(4) 0.4199(2) 0.063(2) Uani 1 1 d . . . . .
H92A H 0.366441 0.839894 0.410441 0.094 Uiso 1 1 calc R U . . .
H92B H 0.345048 0.806309 0.449211 0.094 Uiso 1 1 calc R U . . .
H92C H 0.316866 0.805360 0.404913 0.094 Uiso 1 1 calc R U . . .
C93 C 0.3958(4) 0.5188(5) 0.4744(3) 0.082(3) Uani 1 1 d . . . . .
H93A H 0.369555 0.484186 0.475490 0.123 Uiso 1 1 calc R U . . .
H93B H 0.401891 0.550472 0.499897 0.123 Uiso 1 1 calc R U . . .
H93C H 0.421194 0.483241 0.471064 0.123 Uiso 1 1 calc R U . . .
C94 C 0.3964(2) 0.5774(4) 0.3251(2) 0.0512(17) Uani 1 1 d . . . . .
H94A H 0.379381 0.526566 0.318511 0.077 Uiso 1 1 calc R U . . .
H94B H 0.427996 0.565528 0.325524 0.077 Uiso 1 1 calc R U . . .
H94C H 0.387500 0.619922 0.304467 0.077 Uiso 1 1 calc R U . . .
C95 C 0.3476(2) 1.0810(3) 0.2460(2) 0.0406(14) Uani 1 1 d . . . . .
C96 C 0.3175(2) 1.1320(4) 0.2634(2) 0.0452(15) Uani 1 1 d . . . . .
C97 C 0.2867(2) 1.1731(4) 0.2351(3) 0.0572(19) Uani 1 1 d . . . . .
H97 H 0.265680 1.207527 0.245908 0.069 Uiso 1 1 calc R U . . .
C98 C 0.2840(2) 1.1681(4) 0.1930(2) 0.0511(17) Uani 1 1 d . . . . .
C99 C 0.3144(2) 1.1193(4) 0.1768(2) 0.0482(16) Uani 1 1 d . . . . .
H99 H 0.313642 1.114033 0.148014 0.058 Uiso 1 1 calc R U . . .
C100 C 0.3463(2) 1.0776(3) 0.2031(2) 0.0406(14) Uani 1 1 d . . . . .
C101 C 0.38408(19) 1.0322(4) 0.19356(19) 0.0377(14) Uani 1 1 d . . . . .
C102 C 0.3992(2) 1.0145(3) 0.15705(19) 0.0398(14) Uani 1 1 d . . . . .
H102 H 0.381952 1.030954 0.132348 0.048 Uiso 1 1 calc R U . . .
C103 C 0.4388(2) 0.9734(4) 0.15512(19) 0.0409(14) Uani 1 1 d . . . . .
C104 C 0.4625(2) 0.9549(4) 0.19314(19) 0.0415(14) Uani 1 1 d . . . . .
H104 H 0.490355 0.928422 0.193043 0.050 Uiso 1 1 calc R U . . .
C105 C 0.4489(2) 0.9722(3) 0.23151(19) 0.0384(14) Uani 1 1 d . . . . .
C106 C 0.4068(2) 1.0096(3) 0.23162(19) 0.0383(14) Uani 1 1 d . . . . .
C107 C 0.3171(2) 1.1539(4) 0.3068(2) 0.0492(17) Uani 1 1 d . . . . .
C108 C 0.3557(2) 1.1728(4) 0.3328(2) 0.0483(16) Uani 1 1 d . . . . .
H108 H 0.383691 1.165159 0.323549 0.058 Uiso 1 1 calc R U . . .
C109 C 0.3534(3) 1.2026(4) 0.3723(3) 0.062(2) Uani 1 1 d . . . . .
C110 C 0.3122(3) 1.2138(5) 0.3847(3) 0.071(2) Uani 1 1 d . . . . .
H110 H 0.310503 1.234556 0.411450 0.085 Uiso 1 1 calc R U . . .
C111 C 0.2733(3) 1.1964(5) 0.3602(3) 0.065(2) Uani 1 1 d . . . . .
C112 C 0.2766(2) 1.1658(4) 0.3214(2) 0.0536(17) Uani 1 1 d . . . . .
H112 H 0.250295 1.152369 0.304091 0.064 Uiso 1 1 calc R U . . .
C113 C 0.3949(3) 1.2263(5) 0.4018(3) 0.065(2) Uani 1 1 d . . . . .
C114 C 0.4367(3) 1.2188(5) 0.3817(3) 0.069(2) Uani 1 1 d . . . . .
H11A H 0.437870 1.163599 0.369328 0.103 Uiso 1 1 calc R U . . .
H11B H 0.462409 1.226343 0.402324 0.103 Uiso 1 1 calc R U . . .
H11C H 0.436761 1.261438 0.360547 0.103 Uiso 1 1 calc R U . . .
C115 C 0.3990(3) 1.1706(6) 0.4403(3) 0.084(3) Uani 1 1 d . . . . .
H11D H 0.406950 1.113978 0.433021 0.126 Uiso 1 1 calc R U . . .
H11E H 0.370770 1.169610 0.451546 0.126 Uiso 1 1 calc R U . . .
H11F H 0.422036 1.192861 0.460866 0.126 Uiso 1 1 calc R U . . .
C116 C 0.3902(3) 1.3173(6) 0.4147(4) 0.106(4) Uani 1 1 d . . . . .
H11G H 0.390421 1.353535 0.390865 0.159 Uiso 1 1 calc R U . . .
H11H H 0.414799 1.332050 0.435434 0.159 Uiso 1 1 calc R U . . .
H11I H 0.362212 1.324356 0.426103 0.159 Uiso 1 1 calc R U . . .
C117 C 0.2271(5) 1.2150(10) 0.3726(5) 0.081(2) Uani 0.57(2) 1 d D U P A 1
C118 C 0.2095(7) 1.1305(9) 0.3843(8) 0.091(4) Uani 0.57(2) 1 d D U P A 1
H11J H 0.178152 1.135436 0.387485 0.137 Uiso 0.57(2) 1 calc R U P A 1
H11K H 0.226031 1.111817 0.410043 0.137 Uiso 0.57(2) 1 calc R U P A 1
H11L H 0.213189 1.090078 0.362704 0.137 Uiso 0.57(2) 1 calc R U P A 1
C119 C 0.1959(6) 1.2531(13) 0.3386(5) 0.082(3) Uani 0.57(2) 1 d D U P A 1
H11M H 0.204540 1.310833 0.334530 0.122 Uiso 0.57(2) 1 calc R U P A 1
H11N H 0.165761 1.251556 0.345908 0.122 Uiso 0.57(2) 1 calc R U P A 1
H11O H 0.197217 1.221554 0.313388 0.122 Uiso 0.57(2) 1 calc R U P A 1
C120 C 0.2293(9) 1.2798(11) 0.4077(6) 0.081(4) Uani 0.57(2) 1 d D U P A 1
H12A H 0.245997 1.328601 0.400466 0.122 Uiso 0.57(2) 1 calc R U P A 1
H12B H 0.244099 1.255146 0.432913 0.122 Uiso 0.57(2) 1 calc R U P A 1
H12C H 0.199339 1.296695 0.411764 0.122 Uiso 0.57(2) 1 calc R U P A 1
C217 C 0.2297(7) 1.2058(12) 0.3789(6) 0.081(2) Uani 0.43(2) 1 d D U P A 2
C218 C 0.2241(8) 1.1377(13) 0.4101(9) 0.083(4) Uani 0.43(2) 1 d D U P A 2
H21D H 0.249049 1.139314 0.431897 0.124 Uiso 0.43(2) 1 calc R U P A 2
H21E H 0.196512 1.146788 0.421864 0.124 Uiso 0.43(2) 1 calc R U P A 2
H21F H 0.223104 1.083369 0.396621 0.124 Uiso 0.43(2) 1 calc R U P A 2
C219 C 0.1916(8) 1.204(2) 0.3452(7) 0.090(4) Uani 0.43(2) 1 d D U P A 2
H21G H 0.195565 1.248170 0.325357 0.135 Uiso 0.43(2) 1 calc R U P A 2
H21H H 0.190535 1.150127 0.331492 0.135 Uiso 0.43(2) 1 calc R U P A 2
H21I H 0.163942 1.213546 0.356735 0.135 Uiso 0.43(2) 1 calc R U P A 2
C220 C 0.2286(13) 1.2944(13) 0.3974(9) 0.084(4) Uani 0.43(2) 1 d D U P A 2
HF2D H 0.252707 1.300211 0.419845 0.126 Uiso 0.43(2) 1 calc R U P A 2
HF2E H 0.232140 1.335789 0.376283 0.126 Uiso 0.43(2) 1 calc R U P A 2
HF2F H 0.200259 1.303162 0.407890 0.126 Uiso 0.43(2) 1 calc R U P A 2
C121 C 0.2492(5) 1.2264(10) 0.1697(5) 0.0617(19) Uani 0.427(9) 1 d D U P B 1
C122 C 0.2175(6) 1.2696(12) 0.1956(5) 0.077(4) Uani 0.427(9) 1 d D U P B 1
H12D H 0.193750 1.296659 0.177574 0.116 Uiso 0.427(9) 1 calc R U P B 1
H12E H 0.233685 1.311445 0.213142 0.116 Uiso 0.427(9) 1 calc R U P B 1
H12F H 0.204811 1.228333 0.212615 0.116 Uiso 0.427(9) 1 calc R U P B 1
C123 C 0.2743(6) 1.2899(12) 0.1449(7) 0.076(4) Uani 0.427(9) 1 d D U P B 1
H12G H 0.296347 1.260310 0.131121 0.114 Uiso 0.427(9) 1 calc R U P B 1
H12H H 0.289144 1.331420 0.163564 0.114 Uiso 0.427(9) 1 calc R U P B 1
H12I H 0.253201 1.317676 0.124478 0.114 Uiso 0.427(9) 1 calc R U P B 1
C124 C 0.2243(6) 1.1708(10) 0.1407(6) 0.066(4) Uani 0.427(9) 1 d D U P B 1
H12J H 0.198377 1.199987 0.126969 0.099 Uiso 0.427(9) 1 calc R U P B 1
H12K H 0.214641 1.122226 0.155154 0.099 Uiso 0.427(9) 1 calc R U P B 1
H12L H 0.243028 1.152602 0.120269 0.099 Uiso 0.427(9) 1 calc R U P B 1
C221 C 0.2486(4) 1.2124(8) 0.1629(4) 0.0617(19) Uani 0.573(9) 1 d D U P B 2
C222 C 0.2035(4) 1.1849(10) 0.1741(4) 0.074(3) Uani 0.573(9) 1 d D U P B 2
H22D H 0.180299 1.202104 0.152487 0.111 Uiso 0.573(9) 1 calc R U P B 2
H22E H 0.198409 1.210840 0.199961 0.111 Uiso 0.573(9) 1 calc R U P B 2
H22F H 0.203114 1.124342 0.176947 0.111 Uiso 0.573(9) 1 calc R U P B 2
C223 C 0.2570(5) 1.3075(7) 0.1696(5) 0.070(3) Uani 0.573(9) 1 d D U P B 2
H22G H 0.288440 1.319402 0.168902 0.104 Uiso 0.573(9) 1 calc R U P B 2
H22H H 0.248696 1.323824 0.196243 0.104 Uiso 0.573(9) 1 calc R U P B 2
H22I H 0.239334 1.338815 0.147972 0.104 Uiso 0.573(9) 1 calc R U P B 2
C224 C 0.2498(5) 1.1970(9) 0.1194(4) 0.066(3) Uani 0.573(9) 1 d D U P B 2
H22J H 0.228561 1.233563 0.103350 0.100 Uiso 0.573(9) 1 calc R U P B 2
H22K H 0.242100 1.138919 0.113150 0.100 Uiso 0.573(9) 1 calc R U P B 2
H22L H 0.279571 1.208353 0.112562 0.100 Uiso 0.573(9) 1 calc R U P B 2
C125 C 0.4576(3) 0.9533(6) 0.1155(3) 0.0488(16) Uani 0.745(8) 1 d D U P C 1
C126 C 0.4236(3) 0.8974(7) 0.0889(3) 0.061(2) Uani 0.745(8) 1 d D U P C 1
H12M H 0.396343 0.928912 0.081085 0.091 Uiso 0.745(8) 1 calc R U P C 1
H12N H 0.417010 0.848285 0.104615 0.091 Uiso 0.745(8) 1 calc R U P C 1
H12O H 0.436010 0.879961 0.064244 0.091 Uiso 0.745(8) 1 calc R U P C 1
C127 C 0.4651(4) 1.0348(6) 0.0937(3) 0.065(2) Uani 0.745(8) 1 d D U P C 1
H12P H 0.481667 1.023982 0.070671 0.097 Uiso 0.745(8) 1 calc R U P C 1
H12Q H 0.481815 1.073151 0.112866 0.097 Uiso 0.745(8) 1 calc R U P C 1
H12R H 0.436461 1.059754 0.083579 0.097 Uiso 0.745(8) 1 calc R U P C 1
C128 C 0.5004(3) 0.9040(6) 0.1205(3) 0.053(2) Uani 0.745(8) 1 d D U P C 1
H12S H 0.508794 0.890657 0.093467 0.080 Uiso 0.745(8) 1 calc R U P C 1
H12T H 0.496305 0.852375 0.135319 0.080 Uiso 0.745(8) 1 calc R U P C 1
H12U H 0.523851 0.937086 0.135826 0.080 Uiso 0.745(8) 1 calc R U P C 1
C225 C 0.4507(7) 0.9614(12) 0.1154(7) 0.0488(16) Uani 0.255(8) 1 d D U P C 2
C226 C 0.4556(9) 0.8656(12) 0.1109(8) 0.057(4) Uani 0.255(8) 1 d D U P C 2
H22M H 0.463857 0.852892 0.083790 0.086 Uiso 0.255(8) 1 calc R U P C 2
H22N H 0.478572 0.845188 0.131939 0.086 Uiso 0.255(8) 1 calc R U P C 2
H22O H 0.427460 0.838565 0.114084 0.086 Uiso 0.255(8) 1 calc R U P C 2
C227 C 0.4211(8) 0.9978(16) 0.0788(8) 0.059(4) Uani 0.255(8) 1 d D U P C 2
H22P H 0.433495 0.984497 0.053586 0.089 Uiso 0.255(8) 1 calc R U P C 2
H22Q H 0.391389 0.973953 0.077618 0.089 Uiso 0.255(8) 1 calc R U P C 2
H22R H 0.419396 1.058281 0.081813 0.089 Uiso 0.255(8) 1 calc R U P C 2
C228 C 0.4965(7) 0.9986(16) 0.1160(8) 0.059(4) Uani 0.255(8) 1 d D U P C 2
H22S H 0.506364 0.991999 0.088992 0.088 Uiso 0.255(8) 1 calc R U P C 2
H22T H 0.495535 1.057859 0.122718 0.088 Uiso 0.255(8) 1 calc R U P C 2
HX2T H 0.517081 0.970051 0.136520 0.088 Uiso 0.255(8) 1 calc R U P C 2
C129 C 0.48259(19) 0.9596(3) 0.26700(18) 0.0373(13) Uani 1 1 d . . . . .
C130 C 0.4989(2) 1.0261(4) 0.2905(2) 0.0433(15) Uani 1 1 d . . . . .
H130 H 0.484308 1.078283 0.287503 0.052 Uiso 1 1 calc R U . . .
C131 C 0.5368(2) 1.0174(4) 0.3187(2) 0.0448(15) Uani 1 1 d . . . . .
C132 C 0.55546(19) 0.9400(4) 0.3232(2) 0.0449(15) Uani 1 1 d . . . . .
H132 H 0.580276 0.933175 0.343346 0.054 Uiso 1 1 calc R U . . .
C133 C 0.5407(2) 0.8711(4) 0.30043(19) 0.0419(15) Uani 1 1 d . . . . .
C134 C 0.50390(19) 0.8822(4) 0.27227(18) 0.0384(14) Uani 1 1 d . . . . .
H134 H 0.492628 0.836487 0.255996 0.046 Uiso 1 1 calc R U . . .
C135 C 0.5571(2) 1.0932(4) 0.3439(2) 0.0519(17) Uani 1 1 d . . . . .
C136 C 0.5359(2) 1.1751(4) 0.3290(2) 0.063(2) Uani 1 1 d . . . . .
H13A H 0.536733 1.180421 0.299533 0.094 Uiso 1 1 calc R U . . .
H13B H 0.552220 1.221309 0.343204 0.094 Uiso 1 1 calc R U . . .
H13C H 0.505166 1.176397 0.334768 0.094 Uiso 1 1 calc R U . . .
C137 C 0.6067(2) 1.0977(5) 0.3379(3) 0.072(2) Uani 1 1 d . . . . .
H13D H 0.609504 1.100633 0.308648 0.108 Uiso 1 1 calc R U . . .
H13E H 0.621943 1.048017 0.349643 0.108 Uiso 1 1 calc R U . . .
H13F H 0.620026 1.147306 0.351605 0.108 Uiso 1 1 calc R U . . .
C138 C 0.5528(3) 1.0801(5) 0.3889(2) 0.068(2) Uani 1 1 d . . . . .
H13G H 0.521809 1.069829 0.392231 0.102 Uiso 1 1 calc R U . . .
H13H H 0.563235 1.129738 0.404383 0.102 Uiso 1 1 calc R U . . .
H13I H 0.570702 1.032090 0.399091 0.102 Uiso 1 1 calc R U . . .
C139 C 0.5661(3) 0.7888(5) 0.3051(3) 0.0533(15) Uani 0.883(8) 1 d D U P D 1
C140 C 0.6106(3) 0.8028(5) 0.2895(3) 0.064(2) Uani 0.883(8) 1 d D U P D 1
H14A H 0.605839 0.827766 0.262208 0.095 Uiso 0.883(8) 1 calc R U P D 1
H14B H 0.625792 0.749397 0.288111 0.095 Uiso 0.883(8) 1 calc R U P D 1
H14C H 0.628667 0.840084 0.308190 0.095 Uiso 0.883(8) 1 calc R U P D 1
C141 C 0.5721(3) 0.7597(5) 0.3486(3) 0.062(2) Uani 0.883(8) 1 d D U P D 1
H14D H 0.543193 0.752902 0.358169 0.093 Uiso 0.883(8) 1 calc R U P D 1
H14E H 0.589443 0.800858 0.365725 0.093 Uiso 0.883(8) 1 calc R U P D 1
H14F H 0.587770 0.706376 0.350458 0.093 Uiso 0.883(8) 1 calc R U P D 1
C142 C 0.5440(3) 0.7197(5) 0.2783(3) 0.058(2) Uani 0.883(8) 1 d D U P D 1
H14G H 0.542035 0.736112 0.249517 0.087 Uiso 0.883(8) 1 calc R U P D 1
H14H H 0.514266 0.709736 0.285549 0.087 Uiso 0.883(8) 1 calc R U P D 1
H14I H 0.561548 0.668700 0.282620 0.087 Uiso 0.883(8) 1 calc R U P D 1
C239 C 0.5683(13) 0.785(2) 0.3004(13) 0.0533(15) Uani 0.117(8) 1 d D U P D 2
C240 C 0.5780(18) 0.766(3) 0.2569(13) 0.058(5) Uani 0.117(8) 1 d D U P D 2
H24D H 0.550185 0.763266 0.238620 0.087 Uiso 0.117(8) 1 calc R U P D 2
H24E H 0.596626 0.810147 0.247763 0.087 Uiso 0.117(8) 1 calc R U P D 2
H24F H 0.593445 0.712678 0.256594 0.087 Uiso 0.117(8) 1 calc R U P D 2
C241 C 0.6102(16) 0.790(3) 0.3296(16) 0.059(5) Uani 0.117(8) 1 d D U P D 2
H24G H 0.627795 0.837099 0.322372 0.088 Uiso 0.117(8) 1 calc R U P D 2
H24H H 0.602845 0.796705 0.357465 0.088 Uiso 0.117(8) 1 calc R U P D 2
H24I H 0.627131 0.738321 0.327919 0.088 Uiso 0.117(8) 1 calc R U P D 2
C242 C 0.5418(15) 0.711(3) 0.3124(18) 0.055(4) Uani 0.117(8) 1 d D U P D 2
H24J H 0.514278 0.706226 0.293713 0.083 Uiso 0.117(8) 1 calc R U P D 2
H24K H 0.559132 0.659666 0.310863 0.083 Uiso 0.117(8) 1 calc R U P D 2
H24L H 0.534846 0.718050 0.340409 0.083 Uiso 0.117(8) 1 calc R U P D 2

loop_
_atom_site_aniso_label
_atom_site_aniso_U_11
_atom_site_aniso_U_22
_atom_site_aniso_U_33
_atom_site_aniso_U_23
_atom_site_aniso_U_13
_atom_site_aniso_U_12
I1 0.0420(2) 0.0446(2) 0.0530(2) 0.01471(18) 0.01289(18) 0.01462(18)
I2 0.0391(2) 0.0598(3) 0.0394(2) 0.00076(18) 0.00910(16) -0.01188(19)
I3 0.0546(3) 0.0426(2) 0.0720(3) 0.0018(2) 0.0292(2) 0.00246(19)
I4 0.0751(3) 0.0506(3) 0.0490(3) 0.0034(2) -0.0035(2) -0.0089(2)
Al1 0.0302(9) 0.0302(9) 0.0347(9) 0.0045(7) 0.0081(7) 0.0037(7)
Al2 0.0402(10) 0.0332(9) 0.0437(10) 0.0037(8) 0.0067(8) 0.0002(8)
Mg1 0.0390(12) 0.0451(12) 0.0448(12) 0.0053(9) 0.0117(9) -0.0011(9)
Mg2 0.0425(12) 0.0459(12) 0.0510(12) 0.0051(10) 0.0165(10) 0.0023(9)
N1 0.032(3) 0.026(2) 0.028(2) 0.0052(18) 0.0018(19) 0.0028(19)
N2 0.040(3) 0.043(3) 0.047(3) -0.002(2) 0.015(2) -0.002(2)
N3 0.037(3) 0.036(3) 0.038(3) 0.001(2) 0.013(2) -0.004(2)
N4 0.041(3) 0.034(3) 0.044(3) 0.000(2) 0.012(2) -0.002(2)
N5 0.041(3) 0.035(3) 0.046(3) 0.006(2) 0.012(2) -0.003(2)
N6 0.035(3) 0.031(3) 0.047(3) 0.004(2) 0.005(2) 0.003(2)
C1 0.031(3) 0.025(3) 0.030(3) 0.007(2) 0.005(2) 0.001(2)
C2 0.035(3) 0.030(3) 0.033(3) 0.005(2) 0.010(2) -0.002(2)
C3 0.031(3) 0.030(3) 0.035(3) -0.001(2) 0.006(2) -0.003(2)
C4 0.032(3) 0.034(3) 0.032(3) 0.001(2) 0.006(2) 0.002(2)
C5 0.035(3) 0.023(3) 0.030(3) 0.001(2) 0.003(2) 0.005(2)
C6 0.032(3) 0.033(3) 0.024(3) 0.004(2) 0.008(2) -0.001(2)
C7 0.035(3) 0.026(3) 0.031(3) 0.005(2) 0.010(2) 0.003(2)
C8 0.029(3) 0.032(3) 0.029(3) 0.005(2) 0.001(2) 0.002(2)
C9 0.034(3) 0.027(3) 0.038(3) 0.000(2) 0.009(3) 0.002(2)
C10 0.028(3) 0.030(3) 0.036(3) -0.001(2) 0.000(2) 0.003(2)
C11 0.028(3) 0.034(3) 0.033(3) 0.004(2) 0.001(2) 0.006(2)
C12 0.035(3) 0.029(3) 0.031(3) 0.003(2) 0.013(2) 0.003(2)
C13 0.033(3) 0.028(3) 0.037(3) 0.002(2) 0.008(2) -0.002(2)
C14 0.025(3) 0.032(3) 0.045(3) 0.003(2) 0.011(2) 0.000(2)
C15 0.028(3) 0.032(3) 0.038(3) 0.003(2) 0.007(2) 0.004(2)
C16 0.043(4) 0.021(3) 0.052(4) 0.001(3) 0.010(3) 0.006(2)
C17 0.042(4) 0.034(3) 0.042(3) -0.006(3) 0.008(3) -0.008(3)
C18 0.040(3) 0.035(3) 0.033(3) 0.007(2) 0.006(3) 0.004(3)
C19 0.038(3) 0.031(3) 0.046(4) 0.011(3) 0.005(3) 0.002(3)
C20 0.046(4) 0.045(4) 0.045(4) 0.010(3) 0.005(3) 0.003(3)
C21 0.064(5) 0.045(4) 0.068(5) 0.015(3) 0.014(4) 0.013(3)
C22 0.061(5) 0.049(4) 0.070(5) 0.026(4) 0.012(4) -0.006(3)
C23 0.075(5) 0.043(4) 0.043(4) -0.012(3) 0.016(3) 0.003(3)
C24 0.075(5) 0.060(5) 0.063(5) -0.024(4) 0.013(4) 0.001(4)
C25 0.065(5) 0.089(6) 0.062(5) -0.031(4) 0.003(4) -0.001(4)
C26 0.187(11) 0.059(5) 0.037(4) -0.007(4) -0.002(5) 0.021(6)
C27 0.038(3) 0.032(3) 0.038(3) 0.000(2) 0.000(3) 0.003(2)
C28 0.054(4) 0.059(4) 0.060(4) -0.016(4) -0.011(3) 0.011(3)
C29 0.037(4) 0.095(6) 0.073(5) -0.037(4) -0.014(4) 0.028(4)
C30 0.063(5) 0.076(5) 0.078(6) 0.030(4) -0.032(4) -0.008(4)
C31 0.040(4) 0.031(3) 0.042(3) -0.006(2) -0.004(3) 0.001(3)
C32 0.049(4) 0.036(3) 0.051(4) -0.010(3) 0.001(3) 0.012(3)
C33 0.049(4) 0.044(4) 0.060(4) -0.014(3) -0.012(3) 0.010(3)
C34 0.054(4) 0.034(4) 0.071(5) -0.005(3) 0.019(4) -0.004(3)
C35 0.029(3) 0.034(3) 0.031(3) 0.003(2) 0.007(2) 0.004(2)
C36 0.034(3) 0.040(3) 0.034(3) 0.003(2) 0.004(2) 0.005(3)
C37 0.035(3) 0.041(3) 0.038(3) 0.001(3) 0.002(3) 0.009(3)
C38 0.047(4) 0.039(3) 0.036(3) 0.008(3) 0.004(3) 0.010(3)
C39 0.036(3) 0.039(3) 0.030(3) 0.005(2) 0.005(2) 0.003(3)
C40 0.032(3) 0.040(3) 0.031(3) 0.003(2) 0.000(2) 0.003(2)
C41 0.030(3) 0.058(4) 0.052(4) 0.004(3) 0.003(3) 0.009(3)
C42 0.039(4) 0.103(6) 0.056(5) 0.009(4) 0.013(3) 0.015(4)
C43 0.035(4) 0.076(5) 0.078(5) 0.006(4) -0.008(4) -0.001(4)
C44 0.030(4) 0.088(5) 0.057(4) 0.012(4) -0.001(3) 0.019(3)
C45 0.049(4) 0.048(4) 0.039(3) 0.015(3) 0.003(3) -0.001(3)
C46 0.048(4) 0.049(4) 0.051(4) 0.013(3) 0.012(3) -0.006(3)
C47 0.057(4) 0.044(4) 0.048(4) 0.011(3) 0.000(3) -0.005(3)
C48 0.070(5) 0.066(5) 0.036(4) 0.014(3) -0.001(3) -0.012(4)
C49 0.032(3) 0.041(3) 0.038(3) -0.003(3) 0.006(3) -0.004(3)
C50 0.053(4) 0.041(4) 0.066(5) 0.002(3) 0.027(3) -0.003(3)
C51 0.031(3) 0.032(3) 0.043(3) 0.006(2) 0.010(3) -0.001(2)
C52 0.037(3) 0.046(4) 0.033(3) 0.004(3) 0.004(3) 0.005(3)
C53 0.044(4) 0.051(4) 0.052(4) 0.011(3) 0.015(3) 0.004(3)
C54 0.048(4) 0.037(3) 0.062(4) -0.005(3) 0.026(3) 0.000(3)
C55 0.038(4) 0.056(4) 0.064(5) 0.008(3) 0.020(3) 0.010(3)
C56 0.043(4) 0.053(4) 0.087(6) 0.008(4) 0.019(4) 0.007(3)
C57 0.043(4) 0.036(4) 0.088(6) -0.002(4) 0.030(4) -0.001(3)
C58 0.072(5) 0.046(4) 0.069(5) -0.011(4) 0.034(4) -0.014(4)
C59 0.052(4) 0.045(4) 0.072(5) -0.005(3) 0.025(4) -0.001(3)
C60 0.043(4) 0.086(6) 0.076(6) 0.013(4) 0.010(4) 0.016(4)
C61 0.056(5) 0.041(4) 0.132(8) -0.005(4) 0.039(5) 0.012(3)
C62 0.078(6) 0.069(5) 0.067(5) -0.017(4) 0.032(4) -0.002(4)
C63 0.042(4) 0.041(4) 0.036(3) 0.008(3) 0.006(3) -0.007(3)
C64 0.070(5) 0.048(4) 0.042(4) 0.009(3) 0.012(3) 0.006(3)
C65 0.121(8) 0.045(4) 0.048(4) 0.008(3) 0.002(4) 0.006(4)
C66 0.133(8) 0.036(4) 0.054(5) 0.010(3) 0.009(5) -0.010(4)
C67 0.100(6) 0.058(5) 0.033(4) 0.008(3) 0.004(4) -0.019(4)
C68 0.045(4) 0.052(4) 0.037(3) 0.003(3) 0.002(3) -0.009(3)
C69 0.138(8) 0.052(5) 0.055(5) 0.003(4) 0.031(5) 0.023(5)
C70 0.265(16) 0.056(5) 0.053(5) 0.018(4) -0.010(7) -0.033(7)
C71 0.066(5) 0.066(5) 0.040(4) 0.003(3) 0.009(3) -0.012(4)
C72 0.042(4) 0.028(3) 0.044(3) 0.003(2) 0.010(3) 0.004(3)
C73 0.040(4) 0.035(3) 0.053(4) 0.000(3) 0.014(3) -0.007(3)
C74 0.041(4) 0.037(3) 0.048(4) 0.007(3) 0.020(3) 0.004(3)
C75 0.043(4) 0.032(3) 0.053(4) 0.004(3) 0.006(3) 0.000(3)
C76 0.042(4) 0.044(4) 0.076(5) 0.023(3) 0.012(3) 0.003(3)
C77 0.050(4) 0.046(4) 0.043(4) 0.001(3) 0.013(3) -0.010(3)
C78 0.059(5) 0.058(4) 0.049(4) 0.000(3) 0.018(3) -0.014(4)
C79 0.062(5) 0.059(4) 0.048(4) -0.003(3) 0.013(4) -0.022(4)
C80 0.069(5) 0.081(6) 0.042(4) 0.007(4) 0.005(4) -0.036(4)
C81 0.046(4) 0.088(6) 0.048(4) 0.012(4) 0.002(3) -0.020(4)
C82 0.042(4) 0.053(4) 0.051(4) 0.009(3) 0.010(3) -0.008(3)
C83 0.078(5) 0.042(4) 0.074(5) -0.008(4) 0.020(4) -0.004(4)
C84 0.084(6) 0.111(7) 0.069(6) 0.009(5) -0.011(5) -0.049(6)
C85 0.050(4) 0.062(5) 0.066(5) 0.015(4) -0.003(4) 0.006(3)
C86 0.045(4) 0.037(3) 0.053(4) 0.009(3) 0.013(3) 0.002(3)
C87 0.051(4) 0.047(4) 0.057(4) 0.002(3) 0.019(3) -0.001(3)
C88 0.072(5) 0.063(5) 0.045(4) 0.001(3) 0.020(4) -0.007(4)
C89 0.063(5) 0.047(4) 0.055(4) 0.003(3) 0.017(3) -0.002(3)
C90 0.042(4) 0.043(4) 0.057(4) 0.004(3) 0.009(3) -0.001(3)
C91 0.040(4) 0.036(3) 0.052(4) 0.003(3) 0.013(3) -0.007(3)
C92 0.075(5) 0.061(5) 0.053(4) -0.010(4) 0.013(4) 0.001(4)
C93 0.127(8) 0.065(5) 0.057(5) 0.014(4) 0.025(5) 0.016(5)
C94 0.062(5) 0.035(3) 0.059(4) 0.003(3) 0.017(3) 0.000(3)
C95 0.035(3) 0.027(3) 0.057(4) 0.007(3) -0.003(3) -0.006(3)
C96 0.033(3) 0.039(3) 0.064(4) 0.008(3) 0.004(3) -0.002(3)
C97 0.037(4) 0.042(4) 0.094(6) 0.008(4) 0.010(4) -0.001(3)
C98 0.036(4) 0.055(4) 0.060(5) 0.011(3) -0.002(3) -0.008(3)
C99 0.044(4) 0.044(4) 0.054(4) 0.005(3) -0.002(3) -0.016(3)
C100 0.036(3) 0.029(3) 0.054(4) 0.008(3) -0.007(3) -0.003(3)
C101 0.032(3) 0.035(3) 0.043(4) 0.004(3) -0.005(3) -0.011(3)
C102 0.039(4) 0.034(3) 0.045(4) 0.009(3) -0.003(3) -0.010(3)
C103 0.035(3) 0.042(3) 0.045(4) 0.003(3) 0.004(3) -0.010(3)
C104 0.038(3) 0.037(3) 0.049(4) 0.008(3) 0.001(3) -0.005(3)
C105 0.034(3) 0.029(3) 0.051(4) 0.008(3) 0.002(3) -0.003(2)
C106 0.040(4) 0.027(3) 0.046(4) 0.006(3) -0.003(3) -0.009(3)
C107 0.048(4) 0.030(3) 0.071(5) 0.004(3) 0.013(4) 0.003(3)
C108 0.046(4) 0.040(4) 0.059(4) -0.002(3) 0.004(3) -0.001(3)
C109 0.054(5) 0.049(4) 0.083(6) -0.009(4) 0.010(4) -0.002(3)
C110 0.068(6) 0.074(5) 0.073(5) -0.020(4) 0.015(4) 0.005(4)
C111 0.062(5) 0.062(5) 0.074(5) 0.001(4) 0.023(4) 0.008(4)
C112 0.042(4) 0.045(4) 0.075(5) 0.001(3) 0.011(3) -0.004(3)
C113 0.061(5) 0.058(5) 0.074(5) -0.024(4) -0.003(4) 0.000(4)
C114 0.057(5) 0.057(5) 0.088(6) -0.008(4) -0.006(4) 0.002(4)
C115 0.079(6) 0.096(7) 0.076(6) -0.012(5) 0.005(5) 0.012(5)
C116 0.083(7) 0.089(7) 0.141(10) -0.060(7) -0.001(6) -0.003(5)
C117 0.065(4) 0.090(4) 0.094(5) 0.001(4) 0.038(4) 0.000(4)
C118 0.078(8) 0.090(6) 0.115(9) 0.007(7) 0.046(7) 0.008(6)
C119 0.069(7) 0.086(8) 0.099(7) -0.001(6) 0.046(5) 0.024(6)
C120 0.070(7) 0.093(7) 0.091(7) 0.004(6) 0.052(7) 0.013(7)
C217 0.065(4) 0.090(4) 0.094(5) 0.001(4) 0.038(4) 0.000(4)
C218 0.068(8) 0.094(7) 0.096(9) 0.006(7) 0.049(7) 0.002(7)
C219 0.073(7) 0.104(9) 0.100(8) 0.002(7) 0.034(6) 0.005(8)
C220 0.072(8) 0.092(7) 0.095(9) 0.002(7) 0.042(8) 0.014(8)
C121 0.049(4) 0.059(4) 0.072(4) 0.002(3) -0.014(3) 0.015(3)
C122 0.071(8) 0.071(8) 0.082(8) -0.002(6) -0.021(6) 0.032(6)
C123 0.063(8) 0.068(7) 0.089(8) 0.015(7) -0.025(6) 0.011(6)
C124 0.052(7) 0.064(7) 0.075(8) 0.002(6) -0.019(6) 0.018(6)
C221 0.049(4) 0.059(4) 0.072(4) 0.002(3) -0.014(3) 0.015(3)
C222 0.056(6) 0.088(7) 0.076(7) 0.008(6) -0.004(5) 0.006(5)
C223 0.072(7) 0.054(5) 0.072(7) 0.005(5) -0.037(6) 0.018(5)
C224 0.053(6) 0.069(6) 0.073(6) 0.006(5) -0.007(5) 0.014(5)
C125 0.044(4) 0.059(3) 0.045(3) 0.009(3) 0.012(3) 0.000(3)
C126 0.057(5) 0.077(5) 0.052(5) -0.014(4) 0.016(4) -0.002(4)
C127 0.074(6) 0.063(5) 0.062(5) 0.014(4) 0.029(5) 0.012(4)
C128 0.051(4) 0.063(5) 0.048(5) 0.005(4) 0.017(4) 0.009(4)
C225 0.044(4) 0.059(3) 0.045(3) 0.009(3) 0.012(3) 0.000(3)
C226 0.056(8) 0.066(6) 0.052(8) 0.000(7) 0.016(8) -0.002(7)
C227 0.054(8) 0.076(8) 0.049(8) 0.014(7) 0.013(7) -0.004(8)
C228 0.053(7) 0.076(8) 0.049(8) 0.005(7) 0.010(7) -0.007(7)
C129 0.037(3) 0.035(3) 0.039(3) 0.005(3) 0.000(3) -0.002(3)
C130 0.039(4) 0.032(3) 0.057(4) 0.004(3) 0.000(3) 0.005(3)
C131 0.038(4) 0.044(4) 0.051(4) -0.001(3) 0.003(3) 0.002(3)
C132 0.025(3) 0.054(4) 0.053(4) 0.012(3) -0.003(3) -0.003(3)
C133 0.039(4) 0.040(4) 0.049(4) 0.008(3) 0.013(3) 0.001(3)
C134 0.038(4) 0.034(3) 0.043(3) 0.004(3) 0.007(3) 0.000(3)
C135 0.041(4) 0.046(4) 0.067(5) -0.012(3) 0.000(3) -0.005(3)
C136 0.052(4) 0.050(4) 0.081(5) -0.016(4) -0.013(4) -0.008(3)
C137 0.052(5) 0.069(5) 0.092(6) -0.004(4) -0.006(4) -0.017(4)
C138 0.068(5) 0.077(5) 0.057(5) -0.014(4) -0.005(4) -0.018(4)
C139 0.045(3) 0.043(3) 0.073(4) 0.011(3) 0.013(3) 0.015(3)
C140 0.046(4) 0.056(4) 0.090(5) 0.016(4) 0.015(4) 0.015(3)
C141 0.058(5) 0.051(4) 0.075(4) 0.014(4) 0.002(4) 0.010(4)
C142 0.044(4) 0.048(4) 0.078(5) 0.003(4) -0.004(4) 0.018(3)
C239 0.045(3) 0.043(3) 0.073(4) 0.011(3) 0.013(3) 0.015(3)
C240 0.052(9) 0.048(9) 0.075(7) 0.010(8) 0.016(7) 0.016(9)
C241 0.047(8) 0.051(9) 0.080(8) 0.014(9) 0.009(8) 0.014(8)
C242 0.045(8) 0.046(8) 0.076(9) 0.011(8) 0.014(8) 0.014(7)

loop_
_atom_type_symbol
_atom_type_description
_atom_type_scat_dispersion_real
_atom_type_scat_dispersion_imag
_atom_type_scat_source
C C 0.0148 0.0070 'International Tables Vol C Tables 4.2.6.8 and 6.1.1.4'
H H 0.0000 0.0000 'International Tables Vol C Tables 4.2.6.8 and 6.1.1.4'
N N 0.0253 0.0136 'International Tables Vol C Tables 4.2.6.8 and 6.1.1.4'
Mg Mg 0.1421 0.1346 'International Tables Vol C Tables 4.2.6.8 and 6.1.1.4'
Al Al 0.1764 0.1845 'International Tables Vol C Tables 4.2.6.8 and 6.1.1.4'
I I 0.0968 5.4979 'International Tables Vol C Tables 4.2.6.8 and 6.1.1.4'

loop_
_geom_angle_atom_site_label_1
_geom_angle_atom_site_label_2
_geom_angle_atom_site_label_3
_geom_angle
_geom_angle_site_symmetry_1
_geom_angle_site_symmetry_3
_geom_angle_publ_flag
Al1 I2 Mg1 93.84(6) . . ?
Al2 I3 Mg2 92.59(6) . . ?
N1 Al1 C51 112.6(2) . . ?
N1 Al1 I1 113.61(14) . . ?
C51 Al1 I1 111.91(16) . . ?
N1 Al1 I2 113.52(15) . . ?
C51 Al1 I2 100.53(17) . . ?
I1 Al1 I2 103.62(6) . . ?
N6 Al2 C74 111.3(2) . . ?
N6 Al2 I4 116.86(17) . . ?
C74 Al2 I4 107.06(19) . . ?
N6 Al2 I3 113.67(17) . . ?
C74 Al2 I3 102.34(18) . . ?
I4 Al2 I3 104.31(7) . . ?
N2 Mg1 N3 86.4(2) . . ?
N2 Mg1 Mg2 129.41(16) . . ?
N3 Mg1 Mg2 130.00(16) . . ?
N2 Mg1 I2 93.90(15) . . ?
N3 Mg1 I2 86.06(14) . . ?
Mg2 Mg1 I2 118.69(8) . . ?
N5 Mg2 N4 86.0(2) . . ?
N5 Mg2 Mg1 130.33(16) . . ?
N4 Mg2 Mg1 133.27(17) . . ?
N5 Mg2 I3 95.77(15) . . ?
N4 Mg2 I3 88.68(14) . . ?
Mg1 Mg2 I3 111.36(8) . . ?
C1 N1 C12 103.8(4) . . ?
C1 N1 Al1 119.2(3) . . ?
C12 N1 Al1 117.5(3) . . ?
C49 N2 C54 120.8(5) . . ?
C49 N2 Mg1 126.1(4) . . ?
C54 N2 Mg1 113.1(4) . . ?
C52 N3 C63 121.1(5) . . ?
C52 N3 Mg1 125.1(4) . . ?
C63 N3 Mg1 113.6(4) . . ?
C72 N4 C77 121.3(5) . . ?
C72 N4 Mg2 123.8(4) . . ?
C77 N4 Mg2 114.9(4) . . ?
C75 N5 C86 118.8(5) . . ?
C75 N5 Mg2 123.5(4) . . ?
C86 N5 Mg2 117.7(4) . . ?
C106 N6 C95 104.7(5) . . ?
C106 N6 Al2 119.2(4) . . ?
C95 N6 Al2 122.3(4) . . ?
N1 C1 C2 129.5(5) . . ?
N1 C1 C6 111.0(4) . . ?
C2 C1 C6 119.5(5) . . ?
C3 C2 C1 115.4(5) . . ?
C3 C2 C13 116.1(5) . . ?
C1 C2 C13 128.4(5) . . ?
C4 C3 C2 125.3(5) . . ?
C5 C4 C3 117.4(5) . . ?
C5 C4 C27 120.0(5) . . ?
C3 C4 C27 122.4(5) . . ?
C6 C5 C4 119.6(5) . . ?
C5 C6 C1 122.4(5) . . ?
C5 C6 C7 131.4(5) . . ?
C1 C6 C7 106.1(4) . . ?
C12 C7 C8 123.4(5) . . ?
C12 C7 C6 106.2(5) . . ?
C8 C7 C6 130.4(5) . . ?
C9 C8 C7 119.6(5) . . ?
C8 C9 C10 116.5(5) . . ?
C8 C9 C31 120.5(5) . . ?
C10 C9 C31 123.0(5) . . ?
C11 C10 C9 124.5(5) . . ?
C10 C11 C12 117.2(5) . . ?
C10 C11 C35 119.3(5) . . ?
C12 C11 C35 123.1(5) . . ?
C7 C12 C11 118.5(5) . . ?
C7 C12 N1 112.3(5) . . ?
C11 C12 N1 129.2(5) . . ?
C18 C13 C14 116.4(5) . . ?
C18 C13 C2 119.5(5) . . ?
C14 C13 C2 123.7(5) . . ?
C15 C14 C13 122.0(6) . . ?
C14 C15 C16 119.1(5) . . ?
C14 C15 C19 123.2(5) . . ?
C16 C15 C19 117.6(5) . . ?
C17 C16 C15 122.4(5) . . ?
C16 C17 C18 116.8(5) . . ?
C16 C17 C23 120.0(5) . . ?
C18 C17 C23 123.1(5) . . ?
C17 C18 C13 123.2(5) . . ?
C20 C19 C22 108.3(5) . . ?
C20 C19 C21 109.2(5) . . ?
C22 C19 C21 109.6(5) . . ?
C20 C19 C15 111.2(5) . . ?
C22 C19 C15 109.7(5) . . ?
C21 C19 C15 108.8(5) . . ?
C17 C23 C26 112.3(6) . . ?
C17 C23 C25 107.8(5) . . ?
C26 C23 C25 110.4(7) . . ?
C17 C23 C24 111.3(6) . . ?
C26 C23 C24 107.6(6) . . ?
C25 C23 C24 107.5(6) . . ?
C29 C27 C4 109.7(5) . . ?
C29 C27 C28 109.3(5) . . ?
C4 C27 C28 112.2(5) . . ?
C29 C27 C30 110.0(6) . . ?
C4 C27 C30 109.1(5) . . ?
C28 C27 C30 106.5(6) . . ?
C32 C31 C33 108.2(5) . . ?
C32 C31 C9 109.8(5) . . ?
C33 C31 C9 112.4(5) . . ?
C32 C31 C34 109.8(5) . . ?
C33 C31 C34 108.4(5) . . ?
C9 C31 C34 108.2(5) . . ?
C36 C35 C40 120.1(5) . . ?
C36 C35 C11 122.5(5) . . ?
C40 C35 C11 117.0(5) . . ?
C35 C36 C37 120.2(5) . . ?
C38 C37 C36 117.9(5) . . ?
C38 C37 C41 122.4(5) . . ?
C36 C37 C41 119.7(5) . . ?
C39 C38 C37 123.0(5) . . ?
C38 C39 C40 117.4(5) . . ?
C38 C39 C45 120.4(5) . . ?
C40 C39 C45 122.2(5) . . ?
C39 C40 C35 121.2(5) . . ?
C42 C41 C44 108.8(6) . . ?
C42 C41 C43 109.5(6) . . ?
C44 C41 C43 108.9(6) . . ?
C42 C41 C37 107.8(5) . . ?
C44 C41 C37 111.8(5) . . ?
C43 C41 C37 110.0(5) . . ?
C46 C45 C39 112.3(5) . . ?
C46 C45 C48 107.6(6) . . ?
C39 C45 C48 108.0(5) . . ?
C46 C45 C47 109.8(5) . . ?
C39 C45 C47 109.1(5) . . ?
C48 C45 C47 109.9(5) . . ?
N2 C49 C51 121.4(5) . . ?
N2 C49 C50 123.4(5) . . ?
C51 C49 C50 115.2(5) . . ?
C49 C51 C52 117.7(5) . . ?
C49 C51 Al1 106.3(4) . . ?
C52 C51 Al1 114.3(4) . . ?
N3 C52 C53 122.2(5) . . ?
N3 C52 C51 121.7(5) . . ?
C53 C52 C51 116.1(5) . . ?
C59 C54 C55 122.6(6) . . ?
C59 C54 N2 118.4(6) . . ?
C55 C54 N2 118.8(6) . . ?
C54 C55 C56 116.4(7) . . ?
C54 C55 C60 123.1(6) . . ?
C56 C55 C60 120.4(7) . . ?
C57 C56 C55 123.9(7) . . ?
C58 C57 C56 117.3(6) . . ?
C58 C57 C61 121.4(8) . . ?
C56 C57 C61 121.1(8) . . ?
C57 C58 C59 123.8(7) . . ?
C54 C59 C58 116.0(7) . . ?
C54 C59 C62 124.5(6) . . ?
C58 C59 C62 119.5(7) . . ?
C64 C63 C68 120.6(6) . . ?
C64 C63 N3 120.9(5) . . ?
C68 C63 N3 118.4(5) . . ?
C63 C64 C65 117.9(6) . . ?
C63 C64 C69 121.7(6) . . ?
C65 C64 C69 120.4(6) . . ?
C66 C65 C64 122.3(7) . . ?
C67 C66 C65 118.6(7) . . ?
C67 C66 C70 120.6(7) . . ?
C65 C66 C70 120.8(7) . . ?
C66 C67 C68 122.5(6) . . ?
C67 C68 C63 118.0(6) . . ?
C67 C68 C71 121.7(6) . . ?
C63 C68 C71 120.3(6) . . ?
N4 C72 C74 122.5(5) . . ?
N4 C72 C73 121.9(5) . . ?
C74 C72 C73 115.6(5) . . ?
C72 C74 C75 117.4(5) . . ?
C72 C74 Al2 112.7(4) . . ?
C75 C74 Al2 108.6(4) . . ?
N5 C75 C76 122.3(6) . . ?
N5 C75 C74 122.8(6) . . ?
C76 C75 C74 114.8(5) . . ?
C78 C77 C82 121.9(6) . . ?
C78 C77 N4 118.3(6) . . ?
C82 C77 N4 119.6(6) . . ?
C79 C78 C77 118.2(7) . . ?
C79 C78 C83 121.5(7) . . ?
C77 C78 C83 120.2(6) . . ?
C80 C79 C78 121.9(7) . . ?
C79 C80 C81 118.5(7) . . ?
C79 C80 C84 120.5(8) . . ?
C81 C80 C84 121.0(8) . . ?
C82 C81 C80 123.6(7) . . ?
C81 C82 C77 115.9(7) . . ?
C81 C82 C85 120.7(6) . . ?
C77 C82 C85 123.4(6) . . ?
C91 C86 C87 120.5(6) . . ?
C91 C86 N5 121.6(6) . . ?
C87 C86 N5 117.7(5) . . ?
C88 C87 C86 116.5(6) . . ?
C88 C87 C92 121.9(6) . . ?
C86 C87 C92 121.6(6) . . ?
C87 C88 C89 124.2(7) . . ?
C90 C89 C88 117.1(6) . . ?
C90 C89 C93 121.8(7) . . ?
C88 C89 C93 121.0(7) . . ?
C89 C90 C91 122.7(6) . . ?
C86 C91 C90 118.9(6) . . ?
C86 C91 C94 122.5(6) . . ?
C90 C91 C94 118.7(6) . . ?
C96 C95 C100 119.5(5) . . ?
C96 C95 N6 131.1(6) . . ?
C100 C95 N6 109.2(5) . . ?
C95 C96 C97 114.9(6) . . ?
C95 C96 C107 128.4(6) . . ?
C97 C96 C107 116.4(6) . . ?
C98 C97 C96 126.2(7) . . ?
C99 C98 C97 117.8(6) . . ?
C99 C98 C121 127.4(8) . . ?
C97 C98 C121 114.5(8) . . ?
C99 C98 C221 117.7(8) . . ?
C97 C98 C221 124.5(8) . . ?
C98 C99 C100 119.1(6) . . ?
C99 C100 C95 122.5(6) . . ?
C99 C100 C101 128.9(6) . . ?
C95 C100 C101 108.4(5) . . ?
C102 C101 C106 123.3(6) . . ?
C102 C101 C100 131.7(6) . . ?
C106 C101 C100 104.9(5) . . ?
C101 C102 C103 121.9(6) . . ?
C102 C103 C104 114.6(6) . . ?
C102 C103 C225 115.6(10) . . ?
C104 C103 C225 129.6(10) . . ?
C102 C103 C125 124.3(6) . . ?
C104 C103 C125 121.0(6) . . ?
C103 C104 C105 125.9(6) . . ?
C104 C105 C106 117.0(5) . . ?
C104 C105 C129 115.7(5) . . ?
C106 C105 C129 126.8(6) . . ?
C101 C106 N6 112.3(5) . . ?
C101 C106 C105 117.0(6) . . ?
N6 C106 C105 130.6(5) . . ?
C112 C107 C108 118.1(7) . . ?
C112 C107 C96 119.0(6) . . ?
C108 C107 C96 122.4(6) . . ?
C109 C108 C107 120.6(7) . . ?
C110 C109 C108 118.3(7) . . ?
C110 C109 C113 119.1(7) . . ?
C108 C109 C113 122.6(7) . . ?
C111 C110 C109 123.1(8) . . ?
C110 C111 C112 117.3(7) . . ?
C110 C111 C217 117.8(10) . . ?
C112 C111 C217 124.7(10) . . ?
C110 C111 C117 123.4(9) . . ?
C112 C111 C117 119.1(9) . . ?
C111 C112 C107 122.5(7) . . ?
C114 C113 C116 108.2(7) . . ?
C114 C113 C109 111.9(7) . . ?
C116 C113 C109 108.2(7) . . ?
C114 C113 C115 109.0(7) . . ?
C116 C113 C115 109.0(8) . . ?
C109 C113 C115 110.5(7) . . ?
C119 C117 C118 109.9(13) . . ?
C119 C117 C111 113.2(12) . . ?
C118 C117 C111 104.7(12) . . ?
C119 C117 C120 104.2(11) . . ?
C118 C117 C120 113.3(12) . . ?
C111 C117 C120 111.8(14) . . ?
C219 C217 C218 110.2(15) . . ?
C219 C217 C111 109.1(16) . . ?
C218 C217 C111 111.9(15) . . ?
C219 C217 C220 104.7(13) . . ?
C218 C217 C220 112.5(14) . . ?
C111 C217 C220 108.0(19) . . ?
C124 C121 C122 109.3(12) . . ?
C124 C121 C98 102.9(12) . . ?
C122 C121 C98 116.1(12) . . ?
C124 C121 C123 107.9(13) . . ?
C122 C121 C123 112.3(14) . . ?
C98 C121 C123 107.8(11) . . ?
C224 C221 C222 108.8(10) . . ?
C224 C221 C98 116.8(10) . . ?
C222 C221 C98 106.8(10) . . ?
C224 C221 C223 106.3(12) . . ?
C222 C221 C223 112.7(12) . . ?
C98 C221 C223 105.6(9) . . ?
C128 C125 C103 115.3(7) . . ?
C128 C125 C127 108.8(7) . . ?
C103 C125 C127 108.4(7) . . ?
C128 C125 C126 105.3(8) . . ?
C103 C125 C126 108.1(7) . . ?
C127 C125 C126 111.0(8) . . ?
C103 C225 C228 106.0(16) . . ?
C103 C225 C227 119.0(17) . . ?
C228 C225 C227 108.1(13) . . ?
C103 C225 C226 105.2(15) . . ?
C228 C225 C226 107.0(14) . . ?
C227 C225 C226 110.9(14) . . ?
C130 C129 C134 119.3(5) . . ?
C130 C129 C105 120.5(5) . . ?
C134 C129 C105 119.1(5) . . ?
C129 C130 C131 120.5(6) . . ?
C132 C131 C130 117.5(6) . . ?
C132 C131 C135 121.5(6) . . ?
C130 C131 C135 121.0(6) . . ?
C131 C132 C133 124.6(6) . . ?
C134 C133 C132 116.4(5) . . ?
C134 C133 C139 122.6(6) . . ?
C132 C133 C139 120.9(6) . . ?
C134 C133 C239 119.4(15) . . ?
C132 C133 C239 123.5(15) . . ?
C133 C134 C129 121.6(6) . . ?
C138 C135 C136 110.6(6) . . ?
C138 C135 C137 109.5(6) . . ?
C136 C135 C137 107.4(6) . . ?
C138 C135 C131 109.6(6) . . ?
C136 C135 C131 112.5(5) . . ?
C137 C135 C131 107.1(6) . . ?
C141 C139 C142 108.6(7) . . ?
C141 C139 C140 111.0(7) . . ?
C142 C139 C140 105.0(7) . . ?
C141 C139 C133 111.5(7) . . ?
C142 C139 C133 113.1(7) . . ?
C140 C139 C133 107.4(6) . . ?
C241 C239 C242 108.1(16) . . ?
C241 C239 C240 111.3(16) . . ?
C242 C239 C240 105.1(15) . . ?
C241 C239 C133 111(3) . . ?
C242 C239 C133 112(3) . . ?
C240 C239 C133 109(3) . . ?

loop_
_geom_bond_atom_site_label_1
_geom_bond_atom_site_label_2
_geom_bond_distance
_geom_bond_site_symmetry_2
_geom_bond_publ_flag
I1 Al1 2.5213(16) . ?
I2 Al1 2.6076(17) . ?
I2 Mg1 2.926(2) . ?
I3 Al2 2.5917(19) . ?
I3 Mg2 2.953(2) . ?
I4 Al2 2.5050(19) . ?
Al1 N1 1.873(5) . ?
Al1 C51 2.079(6) . ?
Al2 N6 1.875(5) . ?
Al2 C74 2.098(6) . ?
Mg1 N2 2.126(5) . ?
Mg1 N3 2.136(5) . ?
Mg1 Mg2 2.851(3) . ?
Mg2 N5 2.128(5) . ?
Mg2 N4 2.147(5) . ?
N1 C1 1.408(7) . ?
N1 C12 1.429(7) . ?
N2 C49 1.268(7) . ?
N2 C54 1.461(8) . ?
N3 C52 1.272(7) . ?
N3 C63 1.445(7) . ?
N4 C72 1.285(7) . ?
N4 C77 1.431(8) . ?
N5 C75 1.287(7) . ?
N5 C86 1.441(8) . ?
N6 C106 1.406(8) . ?
N6 C95 1.424(7) . ?
C1 C2 1.413(8) . ?
C1 C6 1.422(7) . ?
C2 C3 1.410(8) . ?
C2 C13 1.492(8) . ?
C3 C4 1.403(8) . ?
C4 C5 1.393(8) . ?
C4 C27 1.521(8) . ?
C5 C6 1.380(7) . ?
C6 C7 1.453(8) . ?
C7 C12 1.378(7) . ?
C7 C8 1.405(7) . ?
C8 C9 1.375(8) . ?
C9 C10 1.430(7) . ?
C9 C31 1.539(8) . ?
C10 C11 1.383(7) . ?
C11 C12 1.415(8) . ?
C11 C35 1.494(7) . ?
C13 C18 1.395(8) . ?
C13 C14 1.406(8) . ?
C14 C15 1.356(8) . ?
C15 C16 1.389(8) . ?
C15 C19 1.575(8) . ?
C16 C17 1.376(8) . ?
C17 C18 1.392(8) . ?
C17 C23 1.514(9) . ?
C19 C20 1.516(9) . ?
C19 C22 1.536(9) . ?
C19 C21 1.545(9) . ?
C23 C26 1.516(10) . ?
C23 C25 1.541(11) . ?
C23 C24 1.549(10) . ?
C27 C29 1.520(9) . ?
C27 C28 1.535(9) . ?
C27 C30 1.543(9) . ?
C31 C32 1.529(9) . ?
C31 C33 1.536(9) . ?
C31 C34 1.540(9) . ?
C35 C36 1.383(8) . ?
C35 C40 1.403(8) . ?
C36 C37 1.417(8) . ?
C37 C38 1.399(8) . ?
C37 C41 1.535(8) . ?
C38 C39 1.394(8) . ?
C39 C40 1.398(8) . ?
C39 C45 1.541(8) . ?
C41 C42 1.509(9) . ?
C41 C44 1.527(9) . ?
C41 C43 1.534(10) . ?
C45 C46 1.501(9) . ?
C45 C48 1.544(9) . ?
C45 C47 1.554(9) . ?
C49 C51 1.505(8) . ?
C49 C50 1.515(8) . ?
C51 C52 1.521(8) . ?
C52 C53 1.477(9) . ?
C54 C59 1.386(10) . ?
C54 C55 1.403(10) . ?
C55 C56 1.411(9) . ?
C55 C60 1.486(11) . ?
C56 C57 1.365(11) . ?
C57 C58 1.352(11) . ?
C57 C61 1.499(9) . ?
C58 C59 1.438(10) . ?
C59 C62 1.516(11) . ?
C63 C64 1.375(9) . ?
C63 C68 1.401(8) . ?
C64 C65 1.403(9) . ?
C64 C69 1.527(10) . ?
C65 C66 1.361(11) . ?
C66 C67 1.347(10) . ?
C66 C70 1.534(11) . ?
C67 C68 1.394(9) . ?
C68 C71 1.510(9) . ?
C72 C74 1.475(9) . ?
C72 C73 1.508(8) . ?
C74 C75 1.502(8) . ?
C75 C76 1.498(9) . ?
C77 C78 1.393(9) . ?
C77 C82 1.397(9) . ?
C78 C79 1.373(10) . ?
C78 C83 1.515(11) . ?
C79 C80 1.352(11) . ?
C80 C81 1.377(11) . ?
C80 C84 1.520(11) . ?
C81 C82 1.373(10) . ?
C82 C85 1.503(10) . ?
C86 C91 1.374(9) . ?
C86 C87 1.428(9) . ?
C87 C88 1.372(10) . ?
C87 C92 1.486(9) . ?
C88 C89 1.380(10) . ?
C89 C90 1.356(9) . ?
C89 C93 1.510(10) . ?
C90 C91 1.391(9) . ?
C91 C94 1.535(9) . ?
C95 C96 1.405(9) . ?
C95 C100 1.412(9) . ?
C96 C97 1.406(9) . ?
C96 C107 1.475(10) . ?
C97 C98 1.382(10) . ?
C98 C99 1.373(10) . ?
C98 C121 1.548(18) . ?
C98 C221 1.549(15) . ?
C99 C100 1.392(9) . ?
C100 C101 1.433(9) . ?
C101 C102 1.371(9) . ?
C101 C106 1.404(8) . ?
C102 C103 1.388(9) . ?
C103 C104 1.399(9) . ?
C103 C225 1.41(2) . ?
C103 C125 1.525(11) . ?
C104 C105 1.408(9) . ?
C105 C106 1.420(9) . ?
C105 C129 1.471(8) . ?
C107 C112 1.392(9) . ?
C107 C108 1.403(9) . ?
C108 C109 1.397(10) . ?
C109 C110 1.383(11) . ?
C109 C113 1.546(11) . ?
C110 C111 1.378(11) . ?
C111 C112 1.386(10) . ?
C111 C217 1.54(2) . ?
C111 C117 1.547(18) . ?
C113 C114 1.511(11) . ?
C113 C116 1.537(11) . ?
C113 C115 1.548(12) . ?
C117 C119 1.506(17) . ?
C117 C118 1.528(15) . ?
C117 C120 1.553(14) . ?
C217 C219 1.505(17) . ?
C217 C218 1.528(16) . ?
C217 C220 1.554(15) . ?
C121 C124 1.455(16) . ?
C121 C122 1.534(16) . ?
C121 C123 1.567(15) . ?
C221 C224 1.460(15) . ?
C221 C222 1.531(16) . ?
C221 C223 1.564(14) . ?
C125 C128 1.521(12) . ?
C125 C127 1.527(12) . ?
C125 C126 1.558(13) . ?
C225 C228 1.518(15) . ?
C225 C227 1.531(15) . ?
C225 C226 1.557(15) . ?
C129 C130 1.377(8) . ?
C129 C134 1.405(8) . ?
C130 C131 1.398(9) . ?
C131 C132 1.369(9) . ?
C131 C135 1.561(9) . ?
C132 C133 1.382(9) . ?
C133 C134 1.377(9) . ?
C133 C139 1.531(10) . ?
C133 C239 1.62(4) . ?
C135 C138 1.520(11) . ?
C135 C136 1.521(10) . ?
C135 C137 1.554(10) . ?
C139 C141 1.501(12) . ?
C139 C142 1.524(12) . ?
C139 C140 1.527(12) . ?
C239 C241 1.501(15) . ?
C239 C242 1.524(15) . ?
C239 C240 1.528(15) . ?
